data_7250466
loop_
_publ_author_name
'Jemai, Mahdi'
'Barcel\'o-Oliver, Miquel'
'Marouani, Houda'
'Roisnel, Thierry'
'Frontera, Antonio'
'Prohens, Rafel'

_publ_section_title
;
 Structural and computational analysis of H-bond mediated
 anion&#x22EF;anion interactions in new salts of fumaric and maleic acids
;
_journal_issue 27
_journal_name_full CrystEngComm
_journal_page_first 4686
_journal_page_last 4698
_journal_paper_doi 10.1039/D5CE00380F
_journal_volume 27
_journal_year 2025
_chemical_formula_moiety 'C15 H18 N, C4 H3 O4'
_chemical_formula_sum 'C19 H21 N O4'
_chemical_formula_weight 327.37
_space_group_crystal_system orthorhombic
_space_group_IT_number 19
_space_group_name_Hall 'P 2ac 2ab'
_space_group_name_H-M_alt 'P 21 21 21'
_atom_sites_solution_hydrogens mixed
_atom_sites_solution_primary direct
_audit_creation_date 2025-05-05
_audit_creation_method
;
Olex2 1.5
(compiled 2025.04.05 svn.rf049d14d for OlexSys, GUI svn.r7224)
;
_audit_update_record
;
2025-05-05 deposited with the CCDC.	2025-05-28 downloaded from the CCDC.
;
_cell_angle_alpha 90
_cell_angle_beta 90
_cell_angle_gamma 90
_cell_formula_units_Z 4
_cell_length_a 5.6443(5)
_cell_length_b 17.2728(14)
_cell_length_c 17.5092(15)
_cell_measurement_reflns_used 9816
_cell_measurement_temperature 100.00
_cell_measurement_theta_max 68.50
_cell_measurement_theta_min 3.59
_cell_volume 1707.0(3)
_computing_cell_refinement 'Bruker Apex6, 2024'
_computing_data_collection 'Bruker Apex6, 2024'
_computing_data_reduction 'SAINT v8.40A (Bruker, 2019)'
_computing_molecular_graphics 'Olex2 1.5 (Dolomanov et al., 2009)'
_computing_publication_material 'Olex2 1.5 (Dolomanov et al., 2009)'
_computing_structure_refinement 'SHELXL 2019/3 (Sheldrick, 2019)'
_computing_structure_solution 'XS  (Sheldrick, 2008)'
_diffrn_ambient_temperature 100.00
_diffrn_measured_fraction_theta_full 0.991
_diffrn_measured_fraction_theta_max 0.990
_diffrn_measurement_device_type 'Bruker D8 Venture'
_diffrn_measurement_method '\f and \w scans'
_diffrn_radiation_monochromator multilayer
_diffrn_radiation_type CuK\a
_diffrn_radiation_wavelength 1.54178
_diffrn_reflns_av_R_equivalents 0.0519
_diffrn_reflns_av_unetI/netI 0.0425
_diffrn_reflns_Laue_measured_fraction_full 0.991
_diffrn_reflns_Laue_measured_fraction_max 0.990
_diffrn_reflns_limit_h_max 6
_diffrn_reflns_limit_h_min -6
_diffrn_reflns_limit_k_max 20
_diffrn_reflns_limit_k_min -20
_diffrn_reflns_limit_l_max 21
_diffrn_reflns_limit_l_min -20
_diffrn_reflns_number 19608
_diffrn_reflns_point_group_measured_fraction_full 0.982
_diffrn_reflns_point_group_measured_fraction_max 0.979
_diffrn_reflns_theta_full 67.679
_diffrn_reflns_theta_max 68.497
_diffrn_reflns_theta_min 3.594
_diffrn_source 'high brilliance microfocus sealed tube'
_diffrn_source_current 1.2
_diffrn_source_power 0.06
_diffrn_source_voltage 50.0
_diffrn_standards_number 0
_exptl_absorpt_coefficient_mu 0.729
_exptl_absorpt_correction_T_max 0.7531
_exptl_absorpt_correction_T_min 0.5179
_exptl_absorpt_correction_type multi-scan
_exptl_absorpt_process_details
;
SADABS-2016/2 (Bruker,2016) was used for absorption correction.
wR2(int) was 0.1728 before and 0.0959 after correction.
The Ratio of minimum to maximum transmission is 0.6877.
The \l/2 correction factor is Not present.
;
_exptl_crystal_colour colourless
_exptl_crystal_colour_primary colourless
_exptl_crystal_density_diffrn 1.274
_exptl_crystal_description plate
_exptl_crystal_F_000 696
_exptl_crystal_size_max 0.48
_exptl_crystal_size_mid 0.45
_exptl_crystal_size_min 0.33
_refine_diff_density_max 0.334
_refine_diff_density_min -0.267
_refine_diff_density_rms 0.072
_refine_ls_abs_structure_details
;
 Refined as an inversion twin.
;
_refine_ls_abs_structure_Flack 0.1(3)
_refine_ls_extinction_method none
_refine_ls_goodness_of_fit_ref 1.186
_refine_ls_hydrogen_treatment mixed
_refine_ls_matrix_type full
_refine_ls_number_parameters 230
_refine_ls_number_reflns 3071
_refine_ls_number_restraints 2
_refine_ls_restrained_S_all 1.187
_refine_ls_R_factor_all 0.0435
_refine_ls_R_factor_gt 0.0435
_refine_ls_shift/su_max 0.000
_refine_ls_shift/su_mean 0.000
_refine_ls_structure_factor_coef Fsqd
_refine_ls_weighting_details 'w=1/[\s^2^(Fo^2^)+(0.0550P)^2^+0.4062P] where P=(Fo^2^+2Fc^2^)/3'
_refine_ls_weighting_scheme calc
_refine_ls_wR_factor_gt 0.1095
_refine_ls_wR_factor_ref 0.1096
_reflns_Friedel_coverage 0.686
_reflns_Friedel_fraction_full 0.969
_reflns_Friedel_fraction_max 0.964
_reflns_number_gt 3064
_reflns_number_total 3071
_reflns_threshold_expression 'I > 2\s(I)'
_cod_data_source_file d5ce00380f2.cif
_cod_data_source_block 1_CCDC3
_cod_depositor_comments 'Adding full bibliography for 7250461--7250466.cif.'
_cod_database_code 7250466
_shelx_shelxl_version_number 2019/3
_shelx_space_group_comment
;
The symmetry employed for this shelxl refinement is uniquely defined
by the following loop, which should always be used as a source of
symmetry information in preference to the above space-group names.
They are only intended as comments.
;
_shelx_estimated_absorpt_t_max 0.795
_shelx_estimated_absorpt_t_min 0.721
_olex2_refinement_description
;
1. Twinned data refinement
 Scales: 0.9(3)
 0.1(3)
2. Fixed Uiso
 At 1.2 times of:
  All C(H) groups, All C(H,H) groups
3. Restrained distances
 N8-H8b = N8-H8a
 0.93 with sigma of 0.02
4.a Secondary CH2 refined with riding coordinates:
 C7(H7a,H7b), C9(H9a,H9b), C10(H10a,H10b)
4.b Aromatic/amide H refined with riding coordinates:
 C2(H2), C3(H3), C4(H4), C5(H5), C6(H6), C12(H12), C13(H13), C14(H14),
 C15(H15), C16(H16), C4A(H4A), C5A(H5A)
;
_olex2_exptl_crystal_mounting_method 'cryoloop, covered with Parabar 10320 (formerly known as Paratone)'
_olex2_submission_special_instructions 'No special instructions were received'

loop_
_space_group_symop_operation_xyz
'x, y, z'
'-x+1/2, -y, z+1/2'
'x+1/2, -y+1/2, -z'
'-x, y+1/2, -z+1/2'

loop_
_atom_site_label
_atom_site_type_symbol
_atom_site_fract_x
_atom_site_fract_y
_atom_site_fract_z
_atom_site_U_iso_or_equiv
_atom_site_adp_type
_atom_site_occupancy
_atom_site_site_symmetry_order
_atom_site_calc_flag
_atom_site_refinement_flags_posn
_atom_site_refinement_flags_adp
_atom_site_refinement_flags_occupancy
_atom_site_disorder_assembly
_atom_site_disorder_group
C1 C 0.1222(4) 0.59380(13) 0.11300(15) 0.0275(5) Uani 1 1 d . . . . .
C2 C 0.0410(5) 0.65259(14) 0.06484(14) 0.0305(5) Uani 1 1 d . . . . .
H2 H -0.101583 0.679164 0.076810 0.037 Uiso 1 1 calc R U . . .
C3 C 0.1669(5) 0.67247(15) -0.00028(15) 0.0365(6) Uani 1 1 d . . . . .
H3 H 0.111700 0.713085 -0.032241 0.044 Uiso 1 1 calc R U . . .
C4 C 0.3733(5) 0.63317(16) -0.01882(16) 0.0399(6) Uani 1 1 d . . . . .
H4 H 0.458862 0.646601 -0.063624 0.048 Uiso 1 1 calc R U . . .
C5 C 0.4548(5) 0.57409(16) 0.02826(18) 0.0397(6) Uani 1 1 d . . . . .
H5 H 0.595310 0.546752 0.015435 0.048 Uiso 1 1 calc R U . . .
C6 C 0.3304(5) 0.55512(14) 0.09402(16) 0.0333(6) Uani 1 1 d . . . . .
H6 H 0.388078 0.515270 0.126470 0.040 Uiso 1 1 calc R U . . .
C7 C -0.0111(4) 0.57365(12) 0.18441(15) 0.0280(5) Uani 1 1 d . . . . .
H7A H 0.035635 0.521279 0.201772 0.034 Uiso 1 1 calc R U . . .
H7B H -0.183191 0.573028 0.173540 0.034 Uiso 1 1 calc R U . . .
N8 N 0.0401(4) 0.63156(11) 0.24651(12) 0.0254(4) Uani 1 1 d D . . . .
H8A H 0.194(4) 0.6414(17) 0.2512(16) 0.031(7) Uiso 1 1 d D . . . .
H8B H -0.034(6) 0.6780(14) 0.2319(18) 0.037(8) Uiso 1 1 d D . . . .
C9 C -0.0520(4) 0.60737(13) 0.32249(14) 0.0276(5) Uani 1 1 d . . . . .
H9A H 0.035604 0.561205 0.340516 0.033 Uiso 1 1 calc R U . . .
H9B H -0.221605 0.593443 0.318104 0.033 Uiso 1 1 calc R U . . .
C10 C -0.0230(5) 0.67274(13) 0.37937(14) 0.0324(6) Uani 1 1 d . . . . .
H10A H -0.110767 0.718608 0.360699 0.039 Uiso 1 1 calc R U . . .
H10B H 0.146715 0.686875 0.382532 0.039 Uiso 1 1 calc R U . . .
C11 C -0.1115(4) 0.65209(13) 0.45866(15) 0.0289(5) Uani 1 1 d . . . . .
C12 C 0.0204(4) 0.67288(13) 0.52229(15) 0.0305(5) Uani 1 1 d . . . . .
H12 H 0.168198 0.698351 0.515844 0.037 Uiso 1 1 calc R U . . .
C13 C -0.0620(5) 0.65674(16) 0.59543(16) 0.0384(6) Uani 1 1 d . . . . .
H13 H 0.028964 0.671903 0.638563 0.046 Uiso 1 1 calc R U . . .
C14 C -0.2747(5) 0.61889(15) 0.60584(16) 0.0373(6) Uani 1 1 d . . . . .
H14 H -0.329606 0.607465 0.655872 0.045 Uiso 1 1 calc R U . . .
C15 C -0.4072(5) 0.59771(15) 0.54281(17) 0.0389(6) Uani 1 1 d . . . . .
H15 H -0.554698 0.572166 0.549699 0.047 Uiso 1 1 calc R U . . .
C16 C -0.3262(5) 0.61351(15) 0.46927(16) 0.0339(6) Uani 1 1 d . . . . .
H16 H -0.417309 0.598001 0.426295 0.041 Uiso 1 1 calc R U . . .
O1A O -0.1843(3) 0.91457(9) 0.21549(11) 0.0304(4) Uani 1 1 d . . . . .
H1A H -0.191(7) 0.856(2) 0.2117(19) 0.050(9) Uiso 1 1 d . . . . .
O2A O -0.4354(3) 1.01155(10) 0.20494(13) 0.0407(5) Uani 1 1 d . . . . .
C3A C -0.3973(4) 0.94261(13) 0.20315(15) 0.0276(5) Uani 1 1 d . . . . .
C4A C -0.5974(4) 0.88816(14) 0.18773(14) 0.0271(5) Uani 1 1 d . . . . .
H4A H -0.740219 0.912515 0.172045 0.032 Uiso 1 1 calc R U . . .
C5A C -0.6095(4) 0.81127(14) 0.19224(14) 0.0274(5) Uani 1 1 d . . . . .
H5A H -0.760048 0.790002 0.180089 0.033 Uiso 1 1 calc R U . . .
C6A C -0.4240(4) 0.75271(12) 0.21339(14) 0.0256(5) Uani 1 1 d . . . . .
O7A O -0.4899(3) 0.68749(9) 0.23262(11) 0.0331(4) Uani 1 1 d . . . . .
O8A O -0.2051(3) 0.77267(9) 0.21098(11) 0.0296(4) Uani 1 1 d . . . . .

loop_
_atom_site_aniso_label
_atom_site_aniso_U_11
_atom_site_aniso_U_22
_atom_site_aniso_U_33
_atom_site_aniso_U_23
_atom_site_aniso_U_13
_atom_site_aniso_U_12
C1 0.0222(11) 0.0181(10) 0.0423(13) -0.0019(9) -0.0036(10) -0.0026(9)
C2 0.0277(12) 0.0244(11) 0.0394(12) -0.0015(10) -0.0044(10) 0.0005(10)
C3 0.0401(15) 0.0337(13) 0.0355(12) 0.0002(10) -0.0019(11) -0.0020(12)
C4 0.0395(15) 0.0408(15) 0.0395(14) -0.0075(11) 0.0042(12) -0.0088(12)
C5 0.0270(13) 0.0378(13) 0.0544(16) -0.0146(12) 0.0025(13) 0.0005(11)
C6 0.0266(12) 0.0244(12) 0.0490(14) -0.0048(10) -0.0062(11) 0.0015(10)
C7 0.0257(12) 0.0166(9) 0.0416(13) 0.0013(9) -0.0045(10) -0.0035(9)
N8 0.0203(10) 0.0177(9) 0.0381(10) 0.0026(7) -0.0020(8) -0.0023(8)
C9 0.0224(11) 0.0187(10) 0.0416(13) 0.0049(9) -0.0010(10) -0.0009(9)
C10 0.0328(13) 0.0265(11) 0.0379(13) 0.0037(10) -0.0011(11) -0.0096(10)
C11 0.0268(12) 0.0186(10) 0.0412(13) 0.0034(9) 0.0000(10) 0.0007(9)
C12 0.0252(12) 0.0240(11) 0.0422(13) -0.0012(10) 0.0016(11) -0.0004(9)
C13 0.0411(15) 0.0322(12) 0.0419(14) -0.0016(11) 0.0024(12) 0.0009(13)
C14 0.0378(14) 0.0304(13) 0.0439(14) 0.0054(11) 0.0090(12) 0.0059(12)
C15 0.0295(13) 0.0297(12) 0.0574(17) 0.0110(11) 0.0107(12) 0.0001(11)
C16 0.0284(13) 0.0283(12) 0.0450(14) 0.0068(11) -0.0022(11) -0.0042(10)
O1A 0.0192(8) 0.0187(8) 0.0532(11) -0.0013(7) -0.0056(8) -0.0001(6)
O2A 0.0298(9) 0.0201(8) 0.0720(13) -0.0024(8) -0.0071(10) 0.0026(7)
C3A 0.0223(11) 0.0211(11) 0.0393(13) 0.0012(9) 0.0005(10) 0.0018(9)
C4A 0.0193(11) 0.0249(11) 0.0370(12) 0.0026(9) -0.0041(9) 0.0030(9)
C5A 0.0186(11) 0.0254(11) 0.0382(12) 0.0014(9) -0.0034(10) -0.0013(9)
C6A 0.0208(11) 0.0192(10) 0.0368(12) -0.0033(9) -0.0023(10) 0.0001(9)
O7A 0.0227(9) 0.0197(8) 0.0569(11) 0.0033(7) -0.0031(8) -0.0025(7)
O8A 0.0185(8) 0.0196(8) 0.0507(10) 0.0031(7) 0.0006(8) 0.0018(6)

loop_
_atom_type_symbol
_atom_type_description
_atom_type_scat_dispersion_real
_atom_type_scat_dispersion_imag
_atom_type_scat_source
C C 0.0181 0.0091 'International Tables Vol C Tables 4.2.6.8 and 6.1.1.4'
H H 0.0000 0.0000 'International Tables Vol C Tables 4.2.6.8 and 6.1.1.4'
N N 0.0311 0.0180 'International Tables Vol C Tables 4.2.6.8 and 6.1.1.4'
O O 0.0492 0.0322 'International Tables Vol C Tables 4.2.6.8 and 6.1.1.4'

loop_
_exptl_crystal_face_index_h
_exptl_crystal_face_index_k
_exptl_crystal_face_index_l
_exptl_crystal_face_perp_dist
-1.00 0.00 1.00 0.2280
-1.00 -1.00 -1.00 0.2860
-1.00 1.00 1.00 0.2350
-1.00 1.00 0.00 0.2570
-1.00 0.00 -1.00 0.2740
-1.00 1.00 -1.00 0.2570
-1.00 -1.00 1.00 0.2330
0.00 1.00 1.00 0.0920
0.00 -1.00 -1.00 0.2500
0.00 -1.00 0.00 0.2610
0.00 1.00 0.00 0.1430
0.00 1.00 -1.00 0.1510
0.00 -1.00 1.00 0.2010
0.00 0.00 -1.00 0.1650
0.00 0.00 1.00 0.0520
1.00 1.00 1.00 0.1730
1.00 0.00 0.00 0.1880
1.00 -1.00 -1.00 0.2000
1.00 -1.00 1.00 0.1840
1.00 1.00 -1.00 0.2160

loop_
_geom_angle_atom_site_label_1
_geom_angle_atom_site_label_2
_geom_angle_atom_site_label_3
_geom_angle
_geom_angle_site_symmetry_1
_geom_angle_site_symmetry_3
_geom_angle_publ_flag
C2 C1 C7 120.5(2) . . ?
C6 C1 C2 118.8(2) . . ?
C6 C1 C7 120.7(2) . . ?
C1 C2 H2 119.7 . . ?
C3 C2 C1 120.5(2) . . ?
C3 C2 H2 119.7 . . ?
C2 C3 H3 119.9 . . ?
C2 C3 C4 120.1(3) . . ?
C4 C3 H3 119.9 . . ?
C3 C4 H4 120.1 . . ?
C3 C4 C5 119.9(3) . . ?
C5 C4 H4 120.1 . . ?
C4 C5 H5 120.1 . . ?
C6 C5 C4 119.9(2) . . ?
C6 C5 H5 120.1 . . ?
C1 C6 H6 119.6 . . ?
C5 C6 C1 120.8(2) . . ?
C5 C6 H6 119.6 . . ?
C1 C7 H7A 109.5 . . ?
C1 C7 H7B 109.5 . . ?
C1 C7 N8 110.58(18) . . ?
H7A C7 H7B 108.1 . . ?
N8 C7 H7A 109.5 . . ?
N8 C7 H7B 109.5 . . ?
C7 N8 H8A 112.4(19) . . ?
C7 N8 H8B 107(2) . . ?
H8A N8 H8B 107(3) . . ?
C9 N8 C7 113.08(17) . . ?
C9 N8 H8A 108.3(19) . . ?
C9 N8 H8B 109(2) . . ?
N8 C9 H9A 109.7 . . ?
N8 C9 H9B 109.7 . . ?
N8 C9 C10 109.93(17) . . ?
H9A C9 H9B 108.2 . . ?
C10 C9 H9A 109.7 . . ?
C10 C9 H9B 109.7 . . ?
C9 C10 H10A 109.0 . . ?
C9 C10 H10B 109.0 . . ?
C9 C10 C11 113.00(19) . . ?
H10A C10 H10B 107.8 . . ?
C11 C10 H10A 109.0 . . ?
C11 C10 H10B 109.0 . . ?
C12 C11 C10 119.8(2) . . ?
C12 C11 C16 118.9(2) . . ?
C16 C11 C10 121.3(2) . . ?
C11 C12 H12 119.7 . . ?
C11 C12 C13 120.6(2) . . ?
C13 C12 H12 119.7 . . ?
C12 C13 H13 119.7 . . ?
C14 C13 C12 120.5(3) . . ?
C14 C13 H13 119.7 . . ?
C13 C14 H14 120.3 . . ?
C13 C14 C15 119.4(3) . . ?
C15 C14 H14 120.3 . . ?
C14 C15 H15 119.7 . . ?
C14 C15 C16 120.6(2) . . ?
C16 C15 H15 119.7 . . ?
C11 C16 H16 120.0 . . ?
C15 C16 C11 120.1(3) . . ?
C15 C16 H16 120.0 . . ?
C3A O1A H1A 109(2) . . ?
O1A C3A C4A 119.30(19) . . ?
O2A C3A O1A 121.4(2) . . ?
O2A C3A C4A 119.3(2) . . ?
C3A C4A H4A 114.5 . . ?
C5A C4A C3A 131.0(2) . . ?
C5A C4A H4A 114.5 . . ?
C4A C5A H5A 114.7 . . ?
C4A C5A C6A 130.6(2) . . ?
C6A C5A H5A 114.7 . . ?
O7A C6A C5A 118.2(2) . . ?
O7A C6A O8A 123.0(2) . . ?
O8A C6A C5A 118.8(2) . . ?
C6A O8A H1A 108.8(15) . . ?

loop_
_geom_bond_atom_site_label_1
_geom_bond_atom_site_label_2
_geom_bond_distance
_geom_bond_site_symmetry_2
_geom_bond_publ_flag
C1 C2 1.397(3) . ?
C1 C6 1.392(4) . ?
C1 C7 1.500(4) . ?
C2 H2 0.9500 . ?
C2 C3 1.387(4) . ?
C3 H3 0.9500 . ?
C3 C4 1.387(4) . ?
C4 H4 0.9500 . ?
C4 C5 1.390(4) . ?
C5 H5 0.9500 . ?
C5 C6 1.388(4) . ?
C6 H6 0.9500 . ?
C7 H7A 0.9900 . ?
C7 H7B 0.9900 . ?
C7 N8 1.505(3) . ?
N8 H8A 0.89(2) . ?
N8 H8B 0.94(2) . ?
N8 C9 1.488(3) . ?
C9 H9A 0.9900 . ?
C9 H9B 0.9900 . ?
C9 C10 1.514(3) . ?
C10 H10A 0.9900 . ?
C10 H10B 0.9900 . ?
C10 C11 1.518(3) . ?
C11 C12 1.387(4) . ?
C11 C16 1.395(4) . ?
C12 H12 0.9500 . ?
C12 C13 1.391(4) . ?
C13 H13 0.9500 . ?
C13 C14 1.379(4) . ?
C14 H14 0.9500 . ?
C14 C15 1.382(4) . ?
C15 H15 0.9500 . ?
C15 C16 1.393(4) . ?
C16 H16 0.9500 . ?
O1A H1A 1.01(4) . ?
O1A C3A 1.314(3) . ?
O2A C3A 1.211(3) . ?
C3A C4A 1.494(3) . ?
C4A H4A 0.9500 . ?
C4A C5A 1.332(3) . ?
C5A H5A 0.9500 . ?
C5A C6A 1.502(3) . ?
C6A O7A 1.233(3) . ?
C6A O8A 1.283(3) . ?
O8A H1A 1.45(4) . ?

loop_
_geom_hbond_atom_site_label_D
_geom_hbond_atom_site_label_H
_geom_hbond_atom_site_label_A
_geom_hbond_distance_DH
_geom_hbond_distance_HA
_geom_hbond_distance_DA
_geom_hbond_angle_DHA
_geom_hbond_site_symmetry_A
_geom_hbond_publ_flag
N8 H8A O7A 0.89(2) 1.98(2) 2.834(3) 160(3) 1_655 yes
N8 H8B O8A 0.94(2) 1.93(2) 2.871(3) 174(3) . yes
O1A H1A O8A 1.01(4) 1.45(4) 2.455(2) 177(3) . yes

loop_
_geom_torsion_atom_site_label_1
_geom_torsion_atom_site_label_2
_geom_torsion_atom_site_label_3
_geom_torsion_atom_site_label_4
_geom_torsion
_geom_torsion_site_symmetry_1
_geom_torsion_site_symmetry_2
_geom_torsion_site_symmetry_3
_geom_torsion_site_symmetry_4
_geom_torsion_publ_flag
C1 C2 C3 C4 1.0(4) . . . . ?
C1 C7 N8 C9 -169.79(19) . . . . ?
C2 C1 C6 C5 -0.4(4) . . . . ?
C2 C1 C7 N8 -78.4(3) . . . . ?
C2 C3 C4 C5 -0.4(4) . . . . ?
C3 C4 C5 C6 -0.6(4) . . . . ?
C4 C5 C6 C1 1.0(4) . . . . ?
C6 C1 C2 C3 -0.6(4) . . . . ?
C6 C1 C7 N8 100.7(2) . . . . ?
C7 C1 C2 C3 178.5(2) . . . . ?
C7 C1 C6 C5 -179.5(2) . . . . ?
C7 N8 C9 C10 -172.5(2) . . . . ?
N8 C9 C10 C11 -179.5(2) . . . . ?
C9 C10 C11 C12 137.1(2) . . . . ?
C9 C10 C11 C16 -44.0(3) . . . . ?
C10 C11 C12 C13 177.8(2) . . . . ?
C10 C11 C16 C15 -177.7(2) . . . . ?
C11 C12 C13 C14 0.9(4) . . . . ?
C12 C11 C16 C15 1.2(4) . . . . ?
C12 C13 C14 C15 -0.7(4) . . . . ?
C13 C14 C15 C16 0.7(4) . . . . ?
C14 C15 C16 C11 -1.0(4) . . . . ?
C16 C11 C12 C13 -1.1(4) . . . . ?
O1A C3A C4A C5A 8.8(4) . . . . ?
O2A C3A C4A C5A -170.3(3) . . . . ?
C3A C4A C5A C6A -1.0(5) . . . . ?
C4A C5A C6A O7A 161.6(3) . . . . ?
C4A C5A C6A O8A -18.2(4) . . . . ?

loop_
_twin_individual_id
_twin_individual_mass_fraction_refined
1 0.9(3)
2 0.1(3)
